data_2310056
loop_
_publ_author_name
'Graetsch, Heribert A.'
'Pandey, Chandra Shekhar'
'Schreuer, J\"urgen'
'Burianek, Manfred'
'M\"uhlberg, Manfred'

_publ_section_title
;
 Incommensurate modulation of calcium barium niobate (CBN28 and
 Ce:CBN28)
;
_journal_coeditor_code CK5044
_journal_issue 2
_journal_name_full 'Acta Crystallographica Section B'
_journal_page_first 101
_journal_page_last 106
_journal_paper_doi 10.1107/S0108768111054863
_journal_volume 68
_journal_year 2012
_chemical_formula_sum 'Ba0.721 Ca0.251 Ce0.024 Nb2 O6'
_chemical_formula_weight 394.3
_chemical_name_systematic ' ?'
_symmetry_cell_setting tetragonal
_symmetry_space_group_name_H-M X4bm
_cell_angle_alpha 90
_cell_angle_beta 90
_cell_angle_gamma 90
_cell_formula_units_Z 10
_cell_length_a 12.4596(6)
_cell_length_b 12.4596(6)
_cell_length_c 7.9042(6)
_cell_measurement_reflns_used 16701
_cell_measurement_temperature 295
_cell_measurement_theta_max 26.3090
_cell_measurement_theta_min 2.8617
_cell_modulation_dimension 2
_cell_volume 1227.06(13)
_computing_cell_refinement
;
CrysAlisPro, Oxford Diffraction Ltd.,
Version 1.171.34.9 (release 08-12-2009 CrysAlis171 .NET)
(compiled Dec  8 2009,17:31:18)
;
_computing_data_collection
;
CrysAlisPro, Oxford Diffraction Ltd.,
Version 1.171.34.9 (release 08-12-2009 CrysAlis171 .NET)
(compiled Dec  8 2009,17:31:18)
;
_computing_data_reduction
;
CrysAlisPro, Oxford Diffraction Ltd.,
Version 1.171.34.9 (release 08-12-2009 CrysAlis171 .NET)
(compiled Dec  8 2009,17:31:18)
;
_computing_molecular_graphics 'Diamond 3.0'
_computing_publication_material Jana2006
_computing_structure_refinement Jana2006
_computing_structure_solution Jana2006
_diffrn_ambient_temperature 295
_diffrn_detector_area_resol_mean 8.2495
_diffrn_measurement_device 'four-cycle diffractometer'
_diffrn_measurement_device_type 'Xcalibur, Sapphire2, large Be window'
_diffrn_measurement_method '\w and \p scans'
_diffrn_radiation_monochromator graphite
_diffrn_radiation_source 'Enhance (Mo) X-ray Source'
_diffrn_radiation_type 'Mo K\a'
_diffrn_radiation_wavelength 0.71073
_diffrn_reflns_av_R_equivalents 0.0235
_diffrn_reflns_av_sigmaI/netI 0.0139
_diffrn_reflns_limit_h_max 15
_diffrn_reflns_limit_h_min -15
_diffrn_reflns_limit_index_m_1_max 1
_diffrn_reflns_limit_index_m_1_min -1
_diffrn_reflns_limit_index_m_2_max 1
_diffrn_reflns_limit_index_m_2_min -1
_diffrn_reflns_limit_k_max 15
_diffrn_reflns_limit_k_min -14
_diffrn_reflns_limit_l_max 9
_diffrn_reflns_limit_l_min -9
_diffrn_reflns_number 34673
_diffrn_reflns_theta_full 26.39
_diffrn_reflns_theta_max 26.39
_diffrn_reflns_theta_min 2.87
_exptl_absorpt_coefficient_mu 10.773
_exptl_absorpt_correction_T_max 0.272
_exptl_absorpt_correction_T_min 0.223
_exptl_absorpt_correction_type none
_exptl_absorpt_process_details
;
CrysAlisPro, Oxford Diffraction Ltd.,
Version 1.171.34.9 (release 08-12-2009 CrysAlis171 .NET)
(compiled Dec  8 2009,17:31:18)
Analytical numeric absorption correction using a multifaceted crystal
   model based on expressions derived by R.C. Clark & J.S. Reid.
(Clark, R. C. & Reid, J. S. (1995). Acta Cryst. A51, 887-897)
;
_exptl_crystal_colour red
_exptl_crystal_density_diffrn 5.3335
_exptl_crystal_description sphere
_exptl_crystal_F_000 1727
_exptl_crystal_size_max 0.1798
_exptl_crystal_size_mid 0.1714
_exptl_crystal_size_min 0.1699
_exptl_crystal_size_rad 0.17
_refine_diff_density_max 1.65
_refine_diff_density_min -1.36
_refine_ls_abs_structure_details '  1588 of Friedel pairs used in the refinement'
_refine_ls_abs_structure_Flack 0.52(3)
_refine_ls_extinction_coef 117E1(3)
_refine_ls_extinction_method 'B-C type 1 Gaussian isotropic (Becker & Coppens, 1974)'
_refine_ls_goodness_of_fit_ref 1.38
_refine_ls_number_constraints 0
_refine_ls_number_parameters 191
_refine_ls_number_reflns 3275
_refine_ls_number_restraints 3
_refine_ls_R_factor_all 0.0384
_refine_ls_R_factor_gt 0.0309
_refine_ls_shift/su_max 0.0262
_refine_ls_shift/su_mean 0.0051
_refine_ls_structure_factor_coef F
_refine_ls_weighting_details w=1/(\s^2^(F)+0.0001F^2^)
_refine_ls_weighting_scheme sigma
_refine_ls_wR_factor_gt 0.0370
_refine_ls_wR_factor_ref 0.0393
_reflns_number_gt 2492
_reflns_number_total 3275
_reflns_threshold_expression I>3\s(I)
_cod_duplicate_entry 2310029
_cod_data_source_file ck5044.cif
_cod_data_source_block ce-cbn
_cod_depositor_comments
;
The following automatic conversions were performed:

'_exptl_absorpt_correction_type' value 'None' changed to 'none'
according to /home/saulius/struct/CIF-dictionaries/cif_core.dic
dictionary named 'cif_core.dic' version 2.4.2 from 2011-04-26.

Automatic conversion script
Id: cif_fix_values 1891 2012-01-12 08:04:46Z andrius 
;
_cod_database_code 2310056

loop_
_space_group_symop_ssg_id
_space_group_symop_ssg_operation_algebraic
1 x1,x2,x3,x4,x5
2 -x2,x1,x3,-x5,x4
3 -x1+1/2,x2+1/2,x3,x5,x4
4 -x1,-x2,x3,-x4,-x5
5 -x2+1/2,-x1+1/2,x3,-x4,x5
6 x2,-x1,x3,x5,-x4
7 x1+1/2,-x2+1/2,x3,-x5,-x4
8 x2+1/2,x1+1/2,x3,x4,-x5
9 x1,x2,x3+1/2,x4+1/2,x5+1/2
10 -x2,x1,x3+1/2,-x5+1/2,x4+1/2
11 -x1+1/2,x2+1/2,x3+1/2,x5+1/2,x4+1/2
12 -x1,-x2,x3+1/2,-x4+1/2,-x5+1/2
13 -x2+1/2,-x1+1/2,x3+1/2,-x4+1/2,x5+1/2
14 x2,-x1,x3+1/2,x5+1/2,-x4+1/2
15 x1+1/2,-x2+1/2,x3+1/2,-x5+1/2,-x4+1/2
16 x2+1/2,x1+1/2,x3+1/2,x4+1/2,-x5+1/2

loop_
_atom_site_type_symbol
_atom_site_label
_atom_site_fract_x
_atom_site_fract_y
_atom_site_fract_z
_atom_site_U_iso_or_equiv
_atom_site_adp_type
_atom_site_calc_flag
_atom_site_occupancy
_atom_site_symmetry_multiplicity
Ba Ba2 0.171995(16) 0.671995(16) 0.25 0.01638(10) Uani d 0.8772 8
Ce Ce2 0.171995(16) 0.671995(16) 0.25 0.01638(10) Uani d 0.0156(10) 8
Ca Ca2 0.171995(16) 0.671995(16) 0.25 0.01638(10) Uani d 0.0048 8
Ce Ce1 0 0 0.2545(4) 0.0098(4) Uani d 0.026(2) 4
Ca Ca1 0 0 0.2545(4) 0.0098(4) Uani d 0.6128 4
Ba Ba1 0 0 0.2545(4) 0.0098(4) Uani d 0.0398 4
Nb Nb1 0 0.5 0.01146(15) 0.00543(13) Uani d 1 4
Nb Nb2 0.07328(2) 0.21022(2) 0.00463(10) 0.00710(10) Uani d 1 16
O O1 0.21542(18) 0.28458(18) -0.0094(9) 0.0111(7) Uani d 1 8
O O2 0.1384(2) 0.0687(2) -0.0208(5) 0.0185(8) Uani d 1 16
O O3 -0.00618(18) 0.34370(17) -0.0148(5) 0.0131(7) Uani d 1 16
O O4 0 0.5 0.2417(9) 0.0184(11) Uani d 1 4
O O5 0.07375(18) 0.2030(2) 0.2374(5) 0.0187(8) Uani d 1 16

loop_
_atom_site_aniso_label
_atom_site_aniso_U_11
_atom_site_aniso_U_22
_atom_site_aniso_U_33
_atom_site_aniso_U_12
_atom_site_aniso_U_13
_atom_site_aniso_U_23
_atom_site_aniso_type_symbol
Ba2 0.01872(16) 0.01872(16) 0.01170(19) -0.01010(12) 0.0006(2) 0.0006(2) Ba
Ce2 0.01872(16) 0.01872(16) 0.01170(19) -0.01010(12) 0.0006(2) 0.0006(2) Ce
Ca2 0.01872(16) 0.01872(16) 0.01170(19) -0.01010(12) 0.0006(2) 0.0006(2) Ca
Ce1 0.0082(6) 0.0082(6) 0.0130(9) 0 0 0 Ce
Ca1 0.0082(6) 0.0082(6) 0.0130(9) 0 0 0 Ca
Ba1 0.0082(6) 0.0082(6) 0.0130(9) 0 0 0 Ba
Nb1 0.00554(18) 0.00554(18) 0.0052(3) -0.00103(18) 0 0 Nb
Nb2 0.00604(17) 0.00642(17) 0.00884(19) 0.00133(9) -0.0007(3) -0.0014(3) Nb
O1 0.0122(9) 0.0122(9) 0.0089(17) -0.0011(11) -0.0041(15) 0.0041(15) O
O2 0.0221(14) 0.0157(12) 0.0177(16) 0.0104(10) -0.0024(15) -0.0014(15) O
O3 0.0108(11) 0.0096(11) 0.0190(13) 0.0038(8) -0.0029(15) -0.0063(15) O
O4 0.0244(15) 0.0244(15) 0.006(2) 0.0007(18) 0 0 O
O5 0.0210(14) 0.0241(13) 0.0111(15) -0.0038(10) 0.0034(17) -0.0001(17) O

loop_
_atom_site_displace_Fourier_atom_site_label
_atom_site_displace_Fourier_axis
_atom_site_displace_Fourier_wave_vector_seq_id
_atom_site_displace_Fourier_param_cos
_atom_site_displace_Fourier_param_sin
Ba2 x 1 0.000060(16) 0.000666(17)
Ba2 y 1 0.000060(16) 0.000666(17)
Ba2 z 1 0.00028(8) -0.00008(8)
Ba2 x 2 -0.001783(19) -0.00610(2)
Ba2 y 2 -0.001783(19) 0.00610(2)
Ba2 z 2 0.00005(9) 0
Ce2 x 1 0.000060(16) 0.000666(17)
Ce2 y 1 0.000060(16) 0.000666(17)
Ce2 z 1 0.00028(8) -0.00008(8)
Ce2 x 2 -0.001783(19) -0.00610(2)
Ce2 y 2 -0.001783(19) 0.00610(2)
Ce2 z 2 0.00005(9) 0
Ca2 x 1 0.000060(16) 0.000666(17)
Ca2 y 1 0.000060(16) 0.000666(17)
Ca2 z 1 0.00028(8) -0.00008(8)
Ca2 x 2 -0.001783(19) -0.00610(2)
Ca2 y 2 -0.001783(19) 0.00610(2)
Ca2 z 2 0.00005(9) 0
Ce1 x 1 0 -0.00022(8)
Ce1 y 1 0 0.00071(8)
Ce1 z 1 0.0007(3) 0
Ce1 x 2 0 -0.00071(8)
Ce1 y 2 0 -0.00022(8)
Ce1 z 2 0.0007(3) 0
Ca1 x 1 0 -0.00022(8)
Ca1 y 1 0 0.00071(8)
Ca1 z 1 0.0007(3) 0
Ca1 x 2 0 -0.00071(8)
Ca1 y 2 0 -0.00022(8)
Ca1 z 2 0.0007(3) 0
Ba1 x 1 0 -0.00022(8)
Ba1 y 1 0 0.00071(8)
Ba1 z 1 0.0007(3) 0
Ba1 x 2 0 -0.00071(8)
Ba1 y 2 0 -0.00022(8)
Ba1 z 2 0.0007(3) 0
Nb1 x 1 0 -0.00027(7)
Nb1 y 1 0 -0.00027(7)
Nb1 z 1 -0.00003(8) 0
Nb1 x 2 0 -0.00044(6)
Nb1 y 2 0 0.00044(6)
Nb1 z 2 -0.00062(9) 0
Nb2 x 1 -0.00117(5) -0.00045(5)
Nb2 y 1 0.00015(5) 0.00068(5)
Nb2 z 1 -0.00017(4) 0.00044(4)
Nb2 x 2 0.00114(5) 0.00066(5)
Nb2 y 2 -0.00071(5) -0.00066(5)
Nb2 z 2 0.00068(4) 0.00056(4)
O1 x 1 0.0004(3) 0.0001(4)
O1 y 1 -0.0004(3) 0.0001(4)
O1 z 1 0.0151(4) 0
O1 x 2 -0.0015(4) -0.0008(4)
O1 y 2 0.0015(4) 0.0008(4)
O1 z 2 -0.0088(4) -0.0049(4)
O2 x 1 -0.0025(4) -0.0019(4)
O2 y 1 -0.0014(4) -0.0013(4)
O2 z 1 0.0146(4) 0.0150(4)
O2 x 2 0.0048(4) 0.0005(4)
O2 y 2 0.0017(4) 0.0002(3)
O2 z 2 -0.0252(4) -0.0147(3)
O3 x 1 -0.0001(4) 0.0003(4)
O3 y 1 -0.0001(4) 0.0007(4)
O3 z 1 -0.0052(3) -0.0140(3)
O3 x 2 -0.0002(4) -0.0013(3)
O3 y 2 0.0002(4) -0.0006(4)
O3 z 2 0.0059(3) 0.0229(3)
O4 x 1 0 -0.0085(3)
O4 y 1 0 -0.0085(3)
O4 z 1 -0.0003(13) 0
O4 x 2 0 -0.0150(3)
O4 y 2 0 0.0150(3)
O4 z 2 0.0022(12) 0
O5 x 1 -0.0172(2) -0.0028(2)
O5 y 1 0.0005(2) 0.0101(2)
O5 z 1 -0.0023(6) -0.0002(7)
O5 x 2 0.0140(2) 0.0138(2)
O5 y 2 -0.0068(2) -0.0100(2)
O5 z 2 0.0015(6) 0.0019(6)

loop_
_atom_site_Fourier_wave_vector_seq_id
_atom_site_Fourier_wave_vector_x
_atom_site_Fourier_wave_vector_z
1 0.28750 0.00000
2 -0.28750 0.00000

loop_
_atom_site_occ_Fourier_atom_site_label
_atom_site_occ_Fourier_wave_vector_seq_id
_atom_site_occ_Fourier_param_cos
_atom_site_occ_Fourier_param_sin
Ba2 1 0.0025(12) 0.0069(13)
Ba2 2 -0.0169(12) 0
Ce2 1 0.0025(12) 0.0069(13)
Ce2 2 -0.0169(12) 0
Ca2 1 0.0025(12) 0.0069(13)
Ca2 2 -0.0169(12) 0

loop_
_atom_site_U_Fourier_atom_site_label
_atom_site_U_Fourier_tens_elem
_atom_site_U_Fourier_wave_vector_seq_id
_atom_site_U_Fourier_param_cos
_atom_site_U_Fourier_param_sin
Ba2 U11 1 -0.00156(14) -0.00140(15)
Ba2 U22 1 -0.00156(14) -0.00140(15)
Ba2 U33 1 0.00105(19) -0.0004(2)
Ba2 U12 1 0.00087(14) 0.00151(15)
Ba2 U13 1 -0.00016(18) -0.00039(17)
Ba2 U23 1 -0.00016(18) -0.00039(17)
Ba2 U11 2 0.00613(15) 0.00463(14)
Ba2 U22 2 0.00613(15) -0.00463(14)
Ba2 U33 2 -0.00081(18) 0
Ba2 U12 2 -0.00619(15) 0
Ba2 U13 2 0.00046(18) 0.0008(3)
Ba2 U23 2 0.00046(18) -0.0008(3)
Ce1 U11 1 0.0005(5) 0
Ce1 U22 1 0.0026(5) 0
Ce1 U33 1 0.0018(7) 0
Ce1 U12 1 -0.0009(4) 0
Ce1 U13 1 0 -0.0014(8)
Ce1 U23 1 0 -0.0016(8)
Ce1 U11 2 0.0026(5) 0
Ce1 U22 2 0.0005(5) 0
Ce1 U33 2 0.0018(7) 0
Ce1 U12 2 0.0009(4) 0
Ce1 U13 2 0 0.0016(8)
Ce1 U23 2 0 -0.0014(8)
Ca1 U11 1 0.0005(5) 0
Ca1 U22 1 0.0026(5) 0
Ca1 U33 1 0.0018(7) 0
Ca1 U12 1 -0.0009(4) 0
Ca1 U13 1 0 -0.0014(8)
Ca1 U23 1 0 -0.0016(8)
Ca1 U11 2 0.0026(5) 0
Ca1 U22 2 0.0005(5) 0
Ca1 U33 2 0.0018(7) 0
Ca1 U12 2 0.0009(4) 0
Ca1 U13 2 0 0.0016(8)
Ca1 U23 2 0 -0.0014(8)
Ba1 U11 1 0.0005(5) 0
Ba1 U22 1 0.0026(5) 0
Ba1 U33 1 0.0018(7) 0
Ba1 U12 1 -0.0009(4) 0
Ba1 U13 1 0 -0.0014(8)
Ba1 U23 1 0 -0.0016(8)
Ba1 U11 2 0.0026(5) 0
Ba1 U22 2 0.0005(5) 0
Ba1 U33 2 0.0018(7) 0
Ba1 U12 2 0.0009(4) 0
Ba1 U13 2 0 0.0016(8)
Ba1 U23 2 0 -0.0014(8)
Nb1 U11 1 0.0004(3) 0
Nb1 U22 1 0.0004(3) 0
Nb1 U33 1 -0.0003(4) 0
Nb1 U12 1 0.0001(4) 0
Nb1 U13 1 0 0.00026(17)
Nb1 U23 1 0 0.00026(17)
Nb1 U11 2 -0.0004(3) 0
Nb1 U22 2 -0.0004(3) 0
Nb1 U33 2 0.0002(4) 0
Nb1 U12 2 0.0004(4) 0
Nb1 U13 2 0 0.00000(17)
Nb1 U23 2 0 0.00000(17)
Nb2 U11 1 0.0009(3) 0.0009(3)
Nb2 U22 1 0.0003(3) -0.0005(3)
Nb2 U33 1 0.0002(3) -0.0002(2)
Nb2 U12 1 0.0012(3) 0.0002(2)
Nb2 U13 1 0.00018(12) -0.00012(11)
Nb2 U23 1 0.00019(11) 0.00007(11)
Nb2 U11 2 0.0008(3) -0.0002(3)
Nb2 U22 2 0.0004(3) 0.0001(3)
Nb2 U33 2 0.0000(2) 0.0001(2)
Nb2 U12 2 -0.0012(2) -0.0004(2)
Nb2 U13 2 -0.00023(12) 0.00014(11)
Nb2 U23 2 -0.00019(11) -0.00030(11)
Ce2 U11 1 -0.00156(14) -0.00140(15)
Ce2 U22 1 -0.00156(14) -0.00140(15)
Ce2 U33 1 0.00105(19) -0.0004(2)
Ce2 U12 1 0.00087(14) 0.00151(15)
Ce2 U13 1 -0.00016(18) -0.00039(17)
Ce2 U23 1 -0.00016(18) -0.00039(17)
Ce2 U11 2 0.00613(15) 0.00463(14)
Ce2 U22 2 0.00613(15) -0.00463(14)
Ce2 U33 2 -0.00081(18) 0
Ce2 U12 2 -0.00619(15) 0
Ce2 U13 2 0.00046(18) 0.0008(3)
Ce2 U23 2 0.00046(18) -0.0008(3)
Ca2 U11 1 -0.00156(14) -0.00140(15)
Ca2 U22 1 -0.00156(14) -0.00140(15)
Ca2 U33 1 0.00105(19) -0.0004(2)
Ca2 U12 1 0.00087(14) 0.00151(15)
Ca2 U13 1 -0.00016(18) -0.00039(17)
Ca2 U23 1 -0.00016(18) -0.00039(17)
Ca2 U11 2 0.00613(15) 0.00463(14)
Ca2 U22 2 0.00613(15) -0.00463(14)
Ca2 U33 2 -0.00081(18) 0
Ca2 U12 2 -0.00619(15) 0
Ca2 U13 2 0.00046(18) 0.0008(3)
Ca2 U23 2 0.00046(18) -0.0008(3)

loop_
_atom_type_symbol
_atom_type_scat_dispersion_real
_atom_type_scat_dispersion_imag
_atom_type_scat_source
Ce -0.249 2.633 'International Tables Vol C tables 4.2.6.8 and 6.1.1.1'
Ca 0.226 0.306 'International Tables Vol C tables 4.2.6.8 and 6.1.1.1'
Ba -0.324 2.282 'International Tables Vol C tables 4.2.6.8 and 6.1.1.1'
Nb -2.073 0.622 'International Tables Vol C tables 4.2.6.8 and 6.1.1.1'
O 0.011 0.006 'International Tables Vol C tables 4.2.6.8 and 6.1.1.1'

loop_
_cell_wave_vector_seq_id
_cell_wave_vector_x
_cell_wave_vector_y
_cell_wave_vector_z
1 0.28750 0.28750 0.00000
2 -0.28750 0.28750 0.00000

loop_
_geom_angle_atom_site_label_1
_geom_angle_atom_site_label_2
_geom_angle_atom_site_label_3
_geom_angle_max
_geom_angle_min
_geom_angle_av
_geom_angle_site_ssg_symmetry_1
_geom_angle_site_ssg_symmetry_3
O1 Ba2 O1 93.0(2) 86.2(3) 89.0(3) 3_55555 11_55555
O1 Ba2 O2 54.4(2) 51.6(2) 53.0(2) 3_55555 3_55555
O1 Ba2 O2 108.9(2) 98.4(2) 102.8(2) 3_55555 11_55555
O1 Ba2 O2 53.7(2) 52.4(2) 52.9(2) 3_55555 6_56555
O1 Ba2 O2 106.6(2) 100.7(2) 104.7(2) 3_55555 14_56555
O1 Ba2 O3 83.5(2) 81.5(2) 82.7(2) 3_55555 4_56555
O1 Ba2 O3 154.8(3) 147.0(3) 152.3(3) 3_55555 12_56555
O1 Ba2 O3 85.1(2) 79.7(2) 83.2(2) 3_55555 5_55555
O1 Ba2 O3 155.8(3) 146.7(3) 149.8(3) 3_55555 13_55555
O1 Ba2 O4 134.5(2) 131.2(2) 133.2(2) 3_55555 .
O1 Ba2 O5 58.3(3) 52.3(2) 54.9(3) 3_55555 3_55555
O1 Ba2 O5 104.8(3) 98.0(2) 101.5(2) 3_55555 4_56555
O1 Ba2 O5 104.1(3) 98.4(2) 100.3(2) 3_55555 5_55555
O1 Ba2 O5 57.1(3) 53.7(2) 55.9(3) 3_55555 6_56555
O1 Ba2 O2 111.4(2) 99.9(2) 104.6(2) 11_55555 3_55555
O1 Ba2 O2 57.2(3) 55.3(2) 56.0(2) 11_55555 11_55555
O1 Ba2 O2 108.4(2) 102.7(2) 106.5(2) 11_55555 6_56555
O1 Ba2 O2 57.4(3) 55.1(2) 56.2(2) 11_55555 14_56555
O1 Ba2 O3 154.7(3) 148.2(3) 152.6(3) 11_55555 4_56555
O1 Ba2 O3 89.0(2) 85.8(2) 87.6(2) 11_55555 12_56555
O1 Ba2 O3 156.0(3) 147.5(3) 150.4(3) 11_55555 5_55555
O1 Ba2 O3 90.7(3) 83.9(2) 88.4(3) 11_55555 13_55555
O1 Ba2 O4 139.2(2) 135.8(2) 137.8(2) 11_55555 .
O1 Ba2 O5 59.8(3) 54.0(2) 56.4(3) 11_55555 3_55555
O1 Ba2 O5 108.5(3) 100.2(2) 104.7(2) 11_55555 4_56555
O1 Ba2 O5 107.9(3) 100.6(2) 103.0(2) 11_55555 5_55555
O1 Ba2 O5 58.7(3) 55.4(3) 57.5(3) 11_55555 6_56555
O2 Ba2 O2 80.9(2) 63.7(2) 71.3(2) 3_55555 11_55555
O2 Ba2 O2 100.0(2) 94.61(19) 96.8(2) 3_55555 6_56555
O2 Ba2 O2 153.6(2) 151.8(2) 153.0(2) 3_55555 14_56555
O2 Ba2 O3 91.2(2) 90.8(2) 90.9(2) 3_55555 4_56555
O2 Ba2 O3 155.7(2) 150.9(2) 152.5(2) 3_55555 12_56555
O2 Ba2 O3 50.1(2) 47.6(2) 48.9(2) 3_55555 5_55555
O2 Ba2 O3 106.3(2) 95.0(2) 98.8(2) 3_55555 13_55555
O2 Ba2 O4 105.0(2) 99.3(2) 102.7(2) 3_55555 .
O2 Ba2 O5 51.7(2) 46.5(2) 48.4(2) 3_55555 3_55555
O2 Ba2 O5 143.8(2) 135.7(2) 140.3(2) 3_55555 4_56555
O2 Ba2 O5 51.4(2) 45.8(2) 47.6(2) 3_55555 5_55555
O2 Ba2 O5 108.0(2) 103.3(2) 106.4(2) 3_55555 6_56555
O2 Ba2 O2 155.1(2) 150.4(2) 152.6(2) 11_55555 6_56555
O2 Ba2 O2 108.1(2) 102.9(2) 104.8(2) 11_55555 14_56555
O2 Ba2 O3 154.8(2) 146.9(2) 150.5(2) 11_55555 4_56555
O2 Ba2 O3 99.3(2) 96.7(2) 97.7(2) 11_55555 12_56555
O2 Ba2 O3 104.3(2) 94.7(2) 97.9(2) 11_55555 5_55555
O2 Ba2 O3 52.7(3) 51.4(2) 52.1(2) 11_55555 13_55555
O2 Ba2 O4 107.0(2) 101.9(2) 104.9(2) 11_55555 .
O2 Ba2 O5 50.7(2) 47.0(2) 48.4(2) 11_55555 3_55555
O2 Ba2 O5 152.0(2) 143.4(2) 148.3(2) 11_55555 4_56555
O2 Ba2 O5 51.3(2) 45.4(2) 47.3(2) 11_55555 5_55555
O2 Ba2 O5 111.1(2) 106.8(2) 109.6(2) 11_55555 6_56555
O2 Ba2 O2 79.3(2) 65.3(2) 74.7(2) 6_56555 14_56555
O2 Ba2 O3 49.5(2) 48.1(2) 48.6(2) 6_56555 4_56555
O2 Ba2 O3 105.9(2) 95.4(2) 102.4(2) 6_56555 12_56555
O2 Ba2 O3 91.9(2) 89.9(2) 91.3(2) 6_56555 5_55555
O2 Ba2 O3 156.9(2) 150.4(2) 154.2(2) 6_56555 13_55555
O2 Ba2 O4 103.9(2) 100.3(2) 101.4(2) 6_56555 .
O2 Ba2 O5 107.8(2) 103.5(2) 105.4(2) 6_56555 3_55555
O2 Ba2 O5 51.2(2) 46.1(2) 49.1(2) 6_56555 4_56555
O2 Ba2 O5 142.7(2) 136.6(2) 138.7(2) 6_56555 5_55555
O2 Ba2 O5 49.8(2) 48.5(2) 49.3(2) 6_56555 6_56555
O2 Ba2 O3 104.3(2) 94.8(2) 101.1(2) 14_56555 4_56555
O2 Ba2 O3 52.5(2) 51.5(2) 51.9(2) 14_56555 12_56555
O2 Ba2 O3 155.7(2) 146.8(2) 152.9(2) 14_56555 5_55555
O2 Ba2 O3 100.0(2) 96.1(2) 98.7(2) 14_56555 13_55555
O2 Ba2 O4 106.4(2) 102.4(2) 103.6(2) 14_56555 .
O2 Ba2 O5 110.6(2) 107.2(2) 108.8(2) 14_56555 3_55555
O2 Ba2 O5 51.3(2) 45.4(2) 49.0(2) 14_56555 4_56555
O2 Ba2 O5 151.2(2) 144.0(2) 146.5(2) 14_56555 5_55555
O2 Ba2 O5 49.5(2) 48.6(2) 49.1(2) 14_56555 6_56555
O3 Ba2 O3 95.8(2) 77.8(2) 88.1(2) 4_56555 12_56555
O3 Ba2 O3 55.0(2) 52.2(2) 54.0(2) 4_56555 5_55555
O3 Ba2 O3 113.8(2) 109.7(2) 111.1(2) 4_56555 13_55555
O3 Ba2 O4 57.3(2) 55.3(2) 55.9(2) 4_56555 .
O3 Ba2 O5 137.5(3) 128.9(2) 132.5(3) 4_56555 3_55555
O3 Ba2 O5 54.1(2) 49.6(2) 52.6(2) 4_56555 4_56555
O3 Ba2 O5 106.5(2) 101.3(2) 103.9(2) 4_56555 5_55555
O3 Ba2 O5 97.9(2) 96.7(2) 97.2(2) 4_56555 6_56555
O3 Ba2 O3 115.1(2) 108.4(2) 111.5(2) 12_56555 5_55555
O3 Ba2 O3 58.2(3) 55.7(3) 57.3(3) 12_56555 13_55555
O3 Ba2 O4 57.5(2) 54.9(2) 55.7(2) 12_56555 .
O3 Ba2 O5 144.7(3) 135.4(2) 139.3(3) 12_56555 3_55555
O3 Ba2 O5 55.7(3) 49.3(2) 53.6(2) 12_56555 4_56555
O3 Ba2 O5 109.9(2) 104.4(2) 106.9(2) 12_56555 5_55555
O3 Ba2 O5 100.9(2) 99.8(2) 100.2(2) 12_56555 6_56555
O3 Ba2 O3 94.8(2) 78.7(2) 84.2(2) 5_55555 13_55555
O3 Ba2 O4 58.2(2) 54.4(2) 56.4(2) 5_55555 .
O3 Ba2 O5 99.3(2) 95.4(2) 96.7(2) 5_55555 3_55555
O3 Ba2 O5 106.9(2) 101.0(2) 104.8(2) 5_55555 4_56555
O3 Ba2 O5 54.0(2) 49.7(2) 51.2(2) 5_55555 5_55555
O3 Ba2 O5 136.8(3) 129.5(2) 134.3(3) 5_55555 6_56555
O3 Ba2 O4 58.0(2) 54.4(2) 56.0(2) 13_55555 .
O3 Ba2 O5 102.1(2) 98.5(2) 99.7(2) 13_55555 3_55555
O3 Ba2 O5 110.5(2) 103.8(2) 108.1(2) 13_55555 4_56555
O3 Ba2 O5 55.6(3) 49.2(2) 51.4(2) 13_55555 5_55555
O3 Ba2 O5 144.5(3) 135.7(2) 141.5(3) 13_55555 6_56555
O4 Ba2 O5 145.18(14) 138.51(15) 142.13(14) . 3_55555
O4 Ba2 O5 76.39(12) 66.76(14) 71.45(13) . 4_56555
O4 Ba2 O5 76.54(12) 66.61(14) 73.47(13) . 5_55555
O4 Ba2 O5 146.20(14) 137.50(14) 140.34(14) . 6_56555
O5 Ba2 O5 147.64(15) 144.88(15) 146.09(15) 3_55555 4_56555
O5 Ba2 O5 74.46(16) 66.20(13) 68.71(14) 3_55555 5_55555
O5 Ba2 O5 79.58(15) 72.45(15) 77.27(15) 3_55555 6_56555
O5 Ba2 O5 147.26(14) 139.87(15) 144.81(14) 4_56555 5_55555
O5 Ba2 O5 73.14(15) 66.66(15) 68.94(15) 4_56555 6_56555
O5 Ba2 O5 146.78(15) 145.34(16) 145.89(15) 5_55555 6_56555
O2 Ca1 O2 100.3(2) 80.7(3) 91.2(3) . 9_55555
O2 Ca1 O2 56.6(3) 55.5(3) 56.0(3) . 2_55555
O2 Ca1 O2 122.6(3) 116.8(3) 120.4(3) . 10_55555
O2 Ca1 O2 89.3(3) 77.9(2) 83.1(3) . 4_55555
O2 Ca1 O2 178.2(3) 170.0(3) 174.2(3) . 12_55555
O2 Ca1 O2 56.6(3) 55.5(3) 56.0(3) . 6_55555
O2 Ca1 O2 122.6(3) 116.8(3) 120.2(3) . 14_55555
O2 Ca1 O5 62.2(3) 56.7(3) 59.1(3) . .
O2 Ca1 O5 117.1(3) 111.4(3) 114.4(3) . 2_55555
O2 Ca1 O5 119.3(3) 112.4(3) 115.9(3) . 4_55555
O2 Ca1 O5 65.2(3) 56.7(3) 60.6(3) . 6_55555
O2 Ca1 O2 122.6(3) 116.8(3) 120.2(3) 9_55555 2_55555
O2 Ca1 O2 64.1(3) 62.0(3) 63.0(3) 9_55555 10_55555
O2 Ca1 O2 178.2(3) 170.0(3) 174.2(3) 9_55555 4_55555
O2 Ca1 O2 109.2(3) 81.5(3) 94.5(3) 9_55555 12_55555
O2 Ca1 O2 122.6(3) 116.8(3) 120.4(3) 9_55555 6_55555
O2 Ca1 O2 64.1(3) 62.0(3) 63.0(3) 9_55555 14_55555
O2 Ca1 O5 63.1(3) 59.2(3) 60.7(3) 9_55555 .
O2 Ca1 O5 124.4(3) 118.7(3) 122.0(3) 9_55555 2_55555
O2 Ca1 O5 124.8(3) 121.5(3) 124.0(3) 9_55555 4_55555
O2 Ca1 O5 64.2(3) 60.8(3) 62.7(3) 9_55555 6_55555
O2 Ca1 O2 100.3(2) 80.7(3) 91.2(3) 2_55555 10_55555
O2 Ca1 O2 56.6(3) 55.5(3) 56.0(3) 2_55555 4_55555
O2 Ca1 O2 122.6(3) 116.8(3) 120.4(3) 2_55555 12_55555
O2 Ca1 O2 89.3(3) 77.9(2) 83.1(3) 2_55555 6_55555
O2 Ca1 O2 178.2(3) 170.0(3) 174.2(3) 2_55555 14_55555
O2 Ca1 O5 65.2(3) 56.7(3) 60.6(3) 2_55555 .
O2 Ca1 O5 62.2(3) 56.7(3) 59.1(3) 2_55555 2_55555
O2 Ca1 O5 117.1(3) 111.4(3) 114.4(3) 2_55555 4_55555
O2 Ca1 O5 119.3(3) 112.4(3) 115.9(3) 2_55555 6_55555
O2 Ca1 O2 122.6(3) 116.8(3) 120.2(3) 10_55555 4_55555
O2 Ca1 O2 64.1(3) 62.0(3) 63.0(3) 10_55555 12_55555
O2 Ca1 O2 178.2(3) 170.0(3) 174.2(3) 10_55555 6_55555
O2 Ca1 O2 109.2(3) 81.5(3) 94.5(3) 10_55555 14_55555
O2 Ca1 O5 64.2(3) 60.8(3) 62.7(3) 10_55555 .
O2 Ca1 O5 63.1(3) 59.2(3) 60.7(3) 10_55555 2_55555
O2 Ca1 O5 124.4(3) 118.7(3) 122.0(3) 10_55555 4_55555
O2 Ca1 O5 124.8(3) 121.5(3) 124.0(3) 10_55555 6_55555
O2 Ca1 O2 100.3(2) 80.7(3) 91.2(3) 4_55555 12_55555
O2 Ca1 O2 56.6(3) 55.5(3) 56.0(3) 4_55555 6_55555
O2 Ca1 O2 122.6(3) 116.8(3) 120.4(3) 4_55555 14_55555
O2 Ca1 O5 119.3(3) 112.4(3) 115.9(3) 4_55555 .
O2 Ca1 O5 65.2(3) 56.7(3) 60.6(3) 4_55555 2_55555
O2 Ca1 O5 62.2(3) 56.7(3) 59.1(3) 4_55555 4_55555
O2 Ca1 O5 117.1(3) 111.4(3) 114.4(3) 4_55555 6_55555
O2 Ca1 O2 122.6(3) 116.8(3) 120.2(3) 12_55555 6_55555
O2 Ca1 O2 64.1(3) 62.0(3) 63.0(3) 12_55555 14_55555
O2 Ca1 O5 124.8(3) 121.5(3) 124.0(3) 12_55555 .
O2 Ca1 O5 64.2(3) 60.8(3) 62.7(3) 12_55555 2_55555
O2 Ca1 O5 63.1(3) 59.2(3) 60.7(3) 12_55555 4_55555
O2 Ca1 O5 124.4(3) 118.7(3) 122.0(3) 12_55555 6_55555
O2 Ca1 O2 100.3(2) 80.7(3) 91.2(3) 6_55555 14_55555
O2 Ca1 O5 117.1(3) 111.4(3) 114.4(3) 6_55555 .
O2 Ca1 O5 119.3(3) 112.4(3) 115.9(3) 6_55555 2_55555
O2 Ca1 O5 65.2(3) 56.7(3) 60.6(3) 6_55555 4_55555
O2 Ca1 O5 62.2(3) 56.7(3) 59.1(3) 6_55555 6_55555
O2 Ca1 O5 124.4(3) 118.7(3) 122.0(3) 14_55555 .
O2 Ca1 O5 124.8(3) 121.5(3) 124.0(3) 14_55555 2_55555
O2 Ca1 O5 64.2(3) 60.8(3) 62.7(3) 14_55555 4_55555
O2 Ca1 O5 63.1(3) 59.2(3) 60.7(3) 14_55555 6_55555
O5 Ca1 O5 108.78(19) 70.94(19) 89.84(19) . 2_55555
O5 Ca1 O5 175.6(4) 173.1(4) 174.1(4) . 4_55555
O5 Ca1 O5 108.78(19) 70.94(18) 89.84(19) . 6_55555
O5 Ca1 O5 108.78(19) 70.94(19) 89.84(19) 2_55555 4_55555
O5 Ca1 O5 175.6(4) 173.1(4) 174.1(4) 2_55555 6_55555
O5 Ca1 O5 108.78(19) 70.94(19) 89.84(19) 4_55555 6_55555
O3 Nb1 O3 168.1(3) 167.6(3) 167.8(3) . 4_56555
O3 Nb1 O3 95.0(4) 92.2(4) 94.1(4) . 5_55555
O3 Nb1 O3 85.5(4) 84.7(4) 85.0(4) . 8_45555
O3 Nb1 O4 96.2(3) 95.8(3) 96.1(3) . .
O3 Nb1 O4 84.9(3) 83.2(3) 84.0(3) . 9_55455
O3 Nb1 O3 85.4(4) 84.9(4) 85.2(4) 4_56555 5_55555
O3 Nb1 O3 95.2(4) 92.1(4) 93.1(4) 4_56555 8_45555
O3 Nb1 O4 96.2(3) 96.0(3) 96.1(3) 4_56555 .
O3 Nb1 O4 84.5(3) 83.4(3) 83.9(3) 4_56555 9_55455
O3 Nb1 O3 168.1(3) 167.6(3) 167.8(3) 5_55555 8_45555
O3 Nb1 O4 96.0(3) 95.9(3) 96.0(3) 5_55555 .
O3 Nb1 O4 84.6(3) 83.4(3) 84.2(3) 5_55555 9_55455
O3 Nb1 O4 96.3(3) 95.8(3) 96.1(3) 8_45555 .
O3 Nb1 O4 84.8(3) 83.1(3) 83.7(3) 8_45555 9_55455
O4 Nb1 O4 179.4(3) 179.3(3) 179.3(3) . 9_55455
O1 Nb2 O2 93.6(4) 90.0(4) 92.3(4) . .
O1 Nb2 O2 176.0(3) 166.0(3) 170.5(3) . 2_55555
O1 Nb2 O3 94.0(4) 92.3(4) 92.9(4) . .
O1 Nb2 O5 98.4(3) 91.0(3) 94.7(3) . .
O1 Nb2 O5 91.1(3) 83.6(3) 87.4(3) . 9_55455
O2 Nb2 O2 89.2(4) 86.3(4) 88.4(4) . 2_55555
O2 Nb2 O3 169.4(3) 165.9(3) 167.9(3) . .
O2 Nb2 O5 93.6(3) 92.5(3) 93.2(3) . .
O2 Nb2 O5 82.4(3) 81.6(3) 82.1(3) . 9_55455
O2 Nb2 O3 87.2(4) 82.1(4) 85.0(4) 2_55555 .
O2 Nb2 O5 95.4(3) 93.0(3) 94.7(3) 2_55555 .
O2 Nb2 O5 84.8(3) 82.6(3) 83.4(3) 2_55555 9_55455
O3 Nb2 O5 100.2(3) 93.7(3) 97.0(3) . .
O3 Nb2 O5 91.2(3) 84.0(3) 87.6(3) . 9_55455
O5 Nb2 O5 175.2(2) 174.6(3) 174.9(3) . 9_55455
Ba2 O1 Ba2 90.7(3) 88.6(3) 89.5(3) 2_65555 10_65455
Ba2 O1 Nb2 106.1(4) 93.1(3) 100.0(3) 2_65555 .
Ba2 O1 Nb2 102.5(3) 96.5(3) 98.8(3) 2_65555 5_55555
Ba2 O1 Nb2 108.6(4) 100.4(3) 103.9(4) 10_65455 .
Ba2 O1 Nb2 105.6(4) 103.3(3) 104.9(4) 10_65455 5_55555
Nb2 O1 Nb2 146.7(5) 142.3(5) 144.8(5) . 5_55555
Ba2 O2 Ba2 73.7(2) 70.40(18) 72.40(19) 2_65555 10_65455
Ba2 O2 Ca1 102.6(2) 84.21(17) 93.1(2) 2_65555 .
Ba2 O2 Ca1 175.6(3) 162.7(3) 171.6(3) 2_65555 9_55455
Ba2 O2 Nb2 86.8(3) 78.0(3) 82.8(3) 2_65555 .
Ba2 O2 Nb2 91.5(3) 82.2(3) 87.4(3) 2_65555 6_55555
Ba2 O2 Ca1 172.9(3) 157.9(3) 165.5(3) 10_65455 .
Ba2 O2 Ca1 115.6(3) 92.4(2) 103.6(2) 10_65455 9_55455
Ba2 O2 Nb2 96.1(3) 82.8(3) 90.2(3) 10_65455 .
Ba2 O2 Nb2 100.9(3) 87.1(3) 94.8(3) 10_65455 6_55555
Ca1 O2 Ca1 94.6(3) 86.4(3) 90.8(3) . 9_55455
Ca1 O2 Nb2 95.9(3) 77.2(3) 86.2(3) . .
Ca1 O2 Nb2 94.3(3) 77.2(3) 85.5(3) . 6_55555
Ca1 O2 Nb2 98.3(4) 89.7(3) 94.7(3) 9_55455 .
Ca1 O2 Nb2 97.3(4) 88.9(3) 93.9(3) 9_55455 6_55555
Nb2 O2 Nb2 170.0(4) 149.0(4) 163.5(4) . 6_55555
Ba2 O3 Ba2 87.6(3) 86.1(3) 87.1(3) 4_56555 12_56455
Ba2 O3 Nb1 95.0(3) 86.4(3) 90.8(3) 4_56555 .
Ba2 O3 Nb2 112.7(3) 95.3(3) 105.0(3) 4_56555 .
Ba2 O3 Nb1 102.2(4) 96.1(3) 99.7(3) 12_56455 .
Ba2 O3 Nb2 117.8(4) 104.8(3) 110.6(3) 12_56455 .
Nb1 O3 Nb2 145.8(5) 140.0(5) 144.3(5) . .
Ba2 O4 Ba2 174.9(2) 174.5(3) 174.7(2) . 4_56555
Ba2 O4 Nb1 94.8(3) 87.3(2) 89.7(2) . .
Ba2 O4 Nb1 91.9(3) 85.2(2) 87.5(2) . 9_55555
Ba2 O4 Nb1 94.9(3) 87.2(2) 92.1(3) 4_56555 .
Ba2 O4 Nb1 91.8(3) 85.3(2) 89.6(2) 4_56555 9_55555
Nb1 O4 Nb1 166.2(3) 166.1(3) 166.2(3) . 9_55555
Ba2 O5 Ba2 162.9(2) 156.6(2) 158.6(2) 2_65555 4_56555
Ba2 O5 Ca1 114.0(2) 92.39(17) 103.71(19) 2_65555 .
Ba2 O5 Nb2 103.8(4) 80.1(2) 92.2(3) 2_65555 .
Ba2 O5 Nb2 101.3(3) 76.2(2) 88.7(3) 2_65555 9_55555
Ba2 O5 Ca1 105.9(2) 87.56(17) 97.14(19) 4_56555 .
Ba2 O5 Nb2 104.1(3) 77.1(2) 90.1(3) 4_56555 .
Ba2 O5 Nb2 98.9(3) 74.70(19) 86.7(2) 4_56555 9_55555
Ca1 O5 Ba1 0.0(5) 0.0(5) 0.0(5) . .
Ca1 O5 Nb2 96.9(3) 92.9(3) 94.9(3) . .
Ca1 O5 Nb2 90.3(3) 86.1(3) 88.7(3) . 9_55555
Nb2 O5 Nb2 177.5(3) 151.7(3) 164.6(3) . 9_55555

loop_
_geom_bond_atom_site_label_1
_geom_bond_atom_site_label_2
_geom_bond_distance_max
_geom_bond_distance_min
_geom_bond_distance_av
_geom_bond_site_ssg_symmetry_2
Ba2 O1 2.900(9) 2.810(9) 2.842(9) 3_55555
Ba2 O1 2.786(9) 2.714(9) 2.738(9) 11_55555
Ba2 O2 3.504(9) 3.377(9) 3.466(9) 3_55555
Ba2 O2 3.351(9) 3.153(9) 3.248(9) 11_55555
Ba2 O2 3.508(9) 3.370(9) 3.456(9) 6_56555
Ba2 O2 3.313(9) 3.187(9) 3.268(9) 14_56555
Ba2 O3 3.082(8) 2.828(8) 2.954(8) 4_56555
Ba2 O3 2.882(8) 2.712(8) 2.788(8) 12_56555
Ba2 O3 3.097(8) 2.812(8) 2.904(8) 5_55555
Ba2 O3 2.902(8) 2.688(8) 2.757(8) 13_55555
Ba2 O4 3.182(5) 2.885(5) 3.070(5) .
Ba2 O5 3.565(6) 2.822(6) 3.256(6) 3_55555
Ba2 O5 3.773(6) 3.107(6) 3.353(6) 4_56555
Ba2 O5 3.788(6) 3.092(6) 3.555(6) 5_55555
Ba2 O5 3.316(6) 3.075(6) 3.154(6) 6_56555
Ca1 O2 3.228(9) 2.589(9) 2.921(9) .
Ca1 O2 2.787(9) 2.490(9) 2.628(9) 9_55555
Ca1 O2 3.228(9) 2.589(9) 2.921(9) 2_55555
Ca1 O2 2.787(9) 2.490(9) 2.628(9) 10_55555
Ca1 O2 3.228(9) 2.589(9) 2.921(9) 4_55555
Ca1 O2 2.787(9) 2.490(9) 2.628(9) 12_55555
Ca1 O2 3.228(9) 2.589(9) 2.921(9) 6_55555
Ca1 O2 2.787(9) 2.490(9) 2.628(9) 14_55555
Ca1 O5 2.758(6) 2.654(6) 2.698(6) .
Ca1 O5 2.758(6) 2.654(6) 2.698(6) 2_55555
Ca1 O5 2.758(6) 2.654(6) 2.698(6) 4_55555
Ca1 O5 2.758(6) 2.654(6) 2.698(6) 6_55555
Nb1 O3 1.987(9) 1.955(9) 1.965(9) .
Nb1 O3 1.975(9) 1.957(9) 1.968(9) 4_56555
Nb1 O3 1.981(9) 1.951(9) 1.966(9) 5_55555
Nb1 O3 1.981(9) 1.960(9) 1.971(9) 8_45555
Nb1 O4 1.849(11) 1.820(11) 1.838(11) .
Nb1 O4 2.156(11) 2.138(11) 2.149(11) 9_55455
Nb2 O1 2.032(9) 1.985(9) 2.004(9) .
Nb2 O2 1.991(9) 1.942(10) 1.968(10) .
Nb2 O2 2.029(9) 1.986(10) 2.003(10) 2_55555
Nb2 O3 1.969(9) 1.934(9) 1.951(9) .
Nb2 O5 1.922(11) 1.835(11) 1.860(11) .
Nb2 O5 2.197(11) 2.112(11) 2.140(11) 9_55455
O1 O2 2.920(13) 2.811(13) 2.864(13) .
O1 O2 2.913(13) 2.832(13) 2.853(13) 5_55555
O1 O3 2.908(13) 2.848(13) 2.866(13) .
O1 O3 2.886(13) 2.844(13) 2.862(13) 5_55555
O1 O5 2.944(12) 2.787(13) 2.844(12) .
O1 O5 2.990(12) 2.783(13) 2.863(12) 9_55455
O1 O5 2.875(12) 2.797(13) 2.827(12) 5_55555
O1 O5 2.917(12) 2.815(13) 2.879(12) 13_55455
O2 O2 4.625(10) 3.291(10) 3.933(10) 9_55455
O2 O2 4.625(10) 3.291(10) 3.976(10) 9_55555
O2 O2 2.813(13) 2.698(13) 2.768(13) 2_55555
O2 O2 2.813(13) 2.698(13) 2.768(13) 6_55555
O2 O3 2.746(13) 2.610(13) 2.670(13) 6_55555
O2 O5 2.853(13) 2.760(12) 2.782(12) .
O2 O5 2.754(12) 2.654(12) 2.700(12) 9_55455
O2 O5 2.872(13) 2.818(12) 2.843(12) 6_55555
O2 O5 2.844(12) 2.711(12) 2.757(12) 14_55455
O3 O3 4.435(9) 3.469(9) 3.984(9) 9_55455
O3 O3 4.435(9) 3.469(9) 3.921(9) 9_55555
O3 O3 2.893(13) 2.845(13) 2.877(13) 5_55555
O3 O3 2.667(13) 2.656(13) 2.660(13) 8_45555
O3 O4 2.835(12) 2.811(11) 2.829(11) .
O3 O4 2.782(12) 2.740(11) 2.756(11) 9_55455
O3 O5 2.984(12) 2.771(12) 2.854(12) .
O3 O5 2.923(12) 2.792(12) 2.834(12) 9_55455
O4 O5 4.338(7) 3.323(7) 3.878(7) .
O4 O5 4.325(8) 3.302(8) 3.769(8) 4_56555
O4 O5 4.323(8) 3.307(8) 3.994(8) 5_55555
O4 O5 4.339(8) 3.315(7) 3.652(7) 8_45555
O5 O5 4.443(9) 3.171(9) 3.787(9) 2_55555
O5 O5 4.443(9) 3.171(9) 3.787(9) 6_55555
